data_4032491
loop_
_publ_author_name
'Beyeh, Ngong Kodiah'
'Jo, Hyun Hwa'
'Kolesnichenko, Igor'
'Pan, Fangfang'
'Kalenius, Elina'
'Anslyn, Eric V.'
'Ras, Robin H. A.'
'Rissanen, Kari'

_publ_section_title
;
 Recognition of Viologen Derivatives in Water by N-Alkyl Ammonium
 Resorcinarene Chlorides.
;
_journal_issue 10
_journal_name_full 'The Journal of organic chemistry'
_journal_page_first 5198
_journal_page_last 5203
_journal_paper_doi 10.1021/acs.joc.7b00449
_journal_volume 82
_journal_year 2017
_chemical_formula_moiety 'C11 H12 N2, C11 H11 N2, I3, 2(I)'
_chemical_formula_sum 'C22 H23 I5 N4'
_chemical_formula_weight 977.94
_space_group_crystal_system triclinic
_space_group_IT_number 2
_space_group_name_Hall '-P 1'
_space_group_name_H-M_alt 'P -1'
_symmetry_space_group_name_Hall '-P 1'
_symmetry_space_group_name_H-M 'P -1'
_atom_sites_solution_hydrogens geom
_audit_creation_date 2016-06-02
_audit_creation_method
;
Olex2 1.2
(compiled 2016.02.19 svn.r3266 for OlexSys, GUI svn.r5155)
;
_cell_angle_alpha 68.296(4)
_cell_angle_beta 78.859(3)
_cell_angle_gamma 84.254(3)
_cell_formula_units_Z 6
_cell_length_a 9.8611(3)
_cell_length_b 21.0117(8)
_cell_length_c 22.6116(10)
_cell_measurement_reflns_used 5864
_cell_measurement_temperature 123.01(10)
_cell_measurement_theta_max 72.6070
_cell_measurement_theta_min 3.6060
_cell_volume 4268.8(3)
_computing_cell_refinement
;
CrysAlisPro, Agilent Technologies,
Version 1.171.37.35 (release 13-08-2014 CrysAlis171 .NET)
(compiled Aug 13 2014,18:06:01)
;
_computing_data_collection
;
CrysAlisPro, Agilent Technologies,
Version 1.171.37.35 (release 13-08-2014 CrysAlis171 .NET)
(compiled Aug 13 2014,18:06:01)
;
_computing_data_reduction
;
CrysAlisPro, Agilent Technologies,
Version 1.171.37.35 (release 13-08-2014 CrysAlis171 .NET)
(compiled Aug 13 2014,18:06:01)
;
_computing_molecular_graphics 'Olex2 (Dolomanov et al., 2009)'
_computing_publication_material 'Olex2 (Dolomanov et al., 2009)'
_computing_structure_refinement 'ShelXL (Sheldrick, 2015)'
_diffrn_ambient_environment N~2~
_diffrn_ambient_temperature 123.01(10)
_diffrn_detector 'CCD plate'
_diffrn_detector_area_resol_mean 5.1977
_diffrn_detector_type Atlas
_diffrn_measured_fraction_theta_full 0.985
_diffrn_measured_fraction_theta_max 0.951
_diffrn_measurement_details
;
#__ type_ start__ end____ width___ exp.time_
  1 omega -115.00  -14.00   1.0000   15.0000
omega____ theta____ kappa____ phi______ frames
    -      -41.9013  -57.0000    0.0000 101

#__ type_ start__ end____ width___ exp.time_
  2 omega  -49.00   33.00   1.0000   15.0000
omega____ theta____ kappa____ phi______ frames
    -      -41.9013   37.0000  150.0000 82

#__ type_ start__ end____ width___ exp.time_
  3 omega    1.00   83.00   1.0000   15.0000
omega____ theta____ kappa____ phi______ frames
    -       41.9013  -99.0000 -120.0000 82

#__ type_ start__ end____ width___ exp.time_
  4 omega   29.00   91.00   1.0000   45.0000
omega____ theta____ kappa____ phi______ frames
    -      105.0818  -30.0000   90.0000 62

#__ type_ start__ end____ width___ exp.time_
  5 omega   54.00  119.00   1.0000   45.0000
omega____ theta____ kappa____ phi______ frames
    -      105.0818 -125.0000    0.0000 65

#__ type_ start__ end____ width___ exp.time_
  6 omega   22.00  108.00   1.0000   45.0000
omega____ theta____ kappa____ phi______ frames
    -      105.0818  -94.0000   60.0000 86

#__ type_ start__ end____ width___ exp.time_
  7 omega  101.00  157.00   1.0000   45.0000
omega____ theta____ kappa____ phi______ frames
    -      105.0818  -15.0000 -120.0000 56

#__ type_ start__ end____ width___ exp.time_
  8 omega   23.00   94.00   1.0000   45.0000
omega____ theta____ kappa____ phi______ frames
    -      105.0818  -15.0000 -120.0000 71

#__ type_ start__ end____ width___ exp.time_
  9 omega   46.00  109.00   1.0000   45.0000
omega____ theta____ kappa____ phi______ frames
    -      105.0818  -94.0000  150.0000 63

#__ type_ start__ end____ width___ exp.time_
 10 omega   33.00  128.00   1.0000   45.0000
omega____ theta____ kappa____ phi______ frames
    -      105.0818  -61.0000 -180.0000 95

#__ type_ start__ end____ width___ exp.time_
 11 omega   95.00  175.00   1.0000   45.0000
omega____ theta____ kappa____ phi______ frames
    -      105.0818  125.0000  120.0000 80

#__ type_ start__ end____ width___ exp.time_
 12 omega   29.00   90.00   1.0000   45.0000
omega____ theta____ kappa____ phi______ frames
    -      105.0818  -30.0000   30.0000 61

#__ type_ start__ end____ width___ exp.time_
 13 omega   86.00  152.00   1.0000   45.0000
omega____ theta____ kappa____ phi______ frames
    -      105.0818   61.0000 -120.0000 66
;
_diffrn_measurement_device 'four-circle diffractometer'
_diffrn_measurement_device_type 'SuperNova, Dual, Cu at zero, Atlas'
_diffrn_measurement_method '\w scans'
_diffrn_orient_matrix_UB_11 0.0364029000
_diffrn_orient_matrix_UB_12 -0.0167273000
_diffrn_orient_matrix_UB_13 0.0675256000
_diffrn_orient_matrix_UB_21 -0.0542335000
_diffrn_orient_matrix_UB_22 -0.0727587000
_diffrn_orient_matrix_UB_23 0.0214697000
_diffrn_orient_matrix_UB_31 0.1452989000
_diffrn_orient_matrix_UB_32 -0.0256887000
_diffrn_orient_matrix_UB_33 -0.0226873000
_diffrn_radiation_monochromator mirror
_diffrn_radiation_probe x-ray
_diffrn_radiation_type CuK\a
_diffrn_radiation_wavelength 1.54184
_diffrn_reflns_av_R_equivalents 0.0686
_diffrn_reflns_av_unetI/netI 0.1035
_diffrn_reflns_Laue_measured_fraction_full 0.985
_diffrn_reflns_Laue_measured_fraction_max 0.951
_diffrn_reflns_limit_h_max 12
_diffrn_reflns_limit_h_min -7
_diffrn_reflns_limit_k_max 24
_diffrn_reflns_limit_k_min -26
_diffrn_reflns_limit_l_max 28
_diffrn_reflns_limit_l_min -28
_diffrn_reflns_number 26325
_diffrn_reflns_point_group_measured_fraction_full 0.985
_diffrn_reflns_point_group_measured_fraction_max 0.951
_diffrn_reflns_theta_full 67.684
_diffrn_reflns_theta_max 73.440
_diffrn_reflns_theta_min 3.628
_diffrn_source 'sealed X-ray tube'
_diffrn_source_type 'SuperNova (Cu) X-ray Source'
_exptl_absorpt_coefficient_mu 43.036
_exptl_absorpt_correction_T_max 0.762
_exptl_absorpt_correction_T_min 0.585
_exptl_absorpt_correction_type analytical
_exptl_absorpt_process_details
;
CrysAlisPro, Agilent Technologies,
Version 1.171.37.35 (release 13-08-2014 CrysAlis171 .NET)
(compiled Aug 13 2014,18:06:01)
Analytical numeric absorption correction using a multifaceted crystal
            model based on expressions derived by R.C. Clark & J.S. Reid.
(Clark, R. C. & Reid, J. S. (1995). Acta Cryst. A51, 887-897)
Empirical absorption correction using spherical harmonics,
 implemented in SCALE3 ABSPACK scaling algorithm.
;
_exptl_crystal_colour yellow
_exptl_crystal_colour_primary yellow
_exptl_crystal_density_diffrn 2.282
_exptl_crystal_description block
_exptl_crystal_F_000 2688
_exptl_crystal_size_max 0.0525
_exptl_crystal_size_mid 0.0324
_exptl_crystal_size_min 0.0204
_refine_diff_density_max 1.054
_refine_diff_density_min -1.552
_refine_diff_density_rms 0.203
_refine_ls_extinction_method none
_refine_ls_goodness_of_fit_ref 1.026
_refine_ls_hydrogen_treatment constr
_refine_ls_matrix_type full
_refine_ls_number_parameters 844
_refine_ls_number_reflns 16350
_refine_ls_number_restraints 0
_refine_ls_restrained_S_all 1.026
_refine_ls_R_factor_all 0.0878
_refine_ls_R_factor_gt 0.0562
_refine_ls_shift/su_max 0.001
_refine_ls_shift/su_mean 0.000
_refine_ls_structure_factor_coef Fsqd
_refine_ls_weighting_details 'w=1/[\s^2^(Fo^2^)+(0.0115P)^2^] where P=(Fo^2^+2Fc^2^)/3'
_refine_ls_weighting_scheme calc
_refine_ls_wR_factor_gt 0.1108
_refine_ls_wR_factor_ref 0.1271
_reflns_Friedel_coverage 0.000
_reflns_number_gt 11443
_reflns_number_total 16350
_reflns_threshold_expression 'I > 2\s(I)'
_cod_data_source_file jo7b00449_si_003.cif
_cod_data_source_block 9b
_cod_depositor_comments
;
Adding full bibliography for 4032490--4032491.cif.

2020-07-21
Z value and formula fixed to values more according to usual
chemical conventions.                 miguel
;
_cod_original_formula_sum 'C66 H69 I15 N12'
_cod_original_formula_weight 2933.83
_cod_original_formula_moiety '3(C11 H12 N2), 3(C11 H11 N2), 5(I3)'
_cod_original_formula_units_Z 2
_cod_database_code 4032491
_chemical_oxdiff_formula 'C50 h50 O8 N4 Cl4 I2'
_shelx_space_group_comment
;
The symmetry employed for this shelxl refinement is uniquely defined
by the following loop, which should always be used as a source of
symmetry information in preference to the above space-group names.
They are only intended as comments.
;
_reflns_odcompleteness_completeness 98.64
_reflns_odcompleteness_iscentric 1
_reflns_odcompleteness_theta 66.97
_olex2_refinement_description
;
1. Fixed Uiso
 At 1.2 times of:
  All C(H) groups, All N(H) groups
 At 1.5 times of:
  All C(H,H,H) groups
2.a Aromatic/amide H refined with riding coordinates:
 N11(H11), C56(H56), C57(H57), C59(H59), C60(H60), C62(H62), C63(H63),
 C64(H64), C65(H65), N9(H9), C45(H45), C46(H46), C48(H48), C49(H49), C51(H51),
 C52(H52), C53(H53), C54(H54), N1(H1), C1(H1A), C2(H2), C4(H4), C5(H5), C7(H7),
 C8(H8), C9(H9A), C10(H10), C12(H12), C13(H13), C15(H15), C16(H16), C18(H18),
 C19(H19), C20(H20), C21(H21), C34(H34), C35(H35), C37(H37), C38(H38), C40(H40),
  C41(H41), C42(H42), C43(H43), C23(H23), C24(H24), C26(H26), C27(H27),
 C29(H29), C30(H30), C31(H31), C32(H32)
2.b Idealised Me refined as rotating group:
 C66(H66A,H66B,H66C), C55(H55A,H55B,H55C), C11(H11A,H11B,H11C), C22(H22A,H22B,
 H22C), C44(H44A,H44B,H44C), C33(H33A,H33B,H33C)
;
_shelx_shelxl_version_number 2014/7
_olex2_submission_special_instructions 'No special instructions were received'

loop_
_space_group_symop_operation_xyz
'x, y, z'
'-x, -y, -z'

loop_
_atom_site_label
_atom_site_type_symbol
_atom_site_fract_x
_atom_site_fract_y
_atom_site_fract_z
_atom_site_U_iso_or_equiv
_atom_site_adp_type
_atom_site_occupancy
_atom_site_site_symmetry_order
_atom_site_calc_flag
_atom_site_refinement_flags_posn
N11 N 0.1437(9) 0.3349(5) 0.2932(5) 0.028(2) Uani 1 1 d .
H11 H 0.1987 0.3642 0.2638 0.034 Uiso 1 1 calc R
N12 N -0.3070(9) 0.0991(5) 0.5352(4) 0.0224(19) Uani 1 1 d .
C56 C -0.3545(11) 0.1625(5) 0.5043(6) 0.023(2) Uani 1 1 d .
H56 H -0.4469 0.1743 0.5152 0.028 Uiso 1 1 calc R
C57 C -0.2702(11) 0.2099(6) 0.4575(6) 0.026(2) Uani 1 1 d .
H57 H -0.3047 0.2539 0.4373 0.031 Uiso 1 1 calc R
C58 C -0.1300(11) 0.1923(5) 0.4392(5) 0.023(2) Uani 1 1 d .
C59 C -0.0853(11) 0.1243(6) 0.4711(6) 0.027(2) Uani 1 1 d .
H59 H 0.0045 0.1096 0.4595 0.032 Uiso 1 1 calc R
C60 C -0.1753(11) 0.0800(6) 0.5195(6) 0.028(2) Uani 1 1 d .
H60 H -0.1442 0.0359 0.5417 0.033 Uiso 1 1 calc R
C61 C -0.0368(11) 0.2418(5) 0.3882(6) 0.026(2) Uani 1 1 d .
C62 C -0.0721(12) 0.3124(6) 0.3646(7) 0.032(3) Uani 1 1 d .
H62 H -0.1566 0.3287 0.3809 0.039 Uiso 1 1 calc R
C63 C 0.0177(14) 0.3562(7) 0.3180(7) 0.041(3) Uani 1 1 d .
H63 H -0.0073 0.4026 0.3023 0.049 Uiso 1 1 calc R
C64 C 0.1810(13) 0.2694(6) 0.3145(7) 0.038(3) Uani 1 1 d .
H64 H 0.2670 0.2552 0.2975 0.046 Uiso 1 1 calc R
C65 C 0.0932(12) 0.2209(6) 0.3625(5) 0.026(2) Uani 1 1 d .
H65 H 0.1211 0.1749 0.3773 0.031 Uiso 1 1 calc R
C66 C -0.4026(12) 0.0500(6) 0.5868(6) 0.033(3) Uani 1 1 d .
H66A H -0.4393 0.0214 0.5694 0.050 Uiso 1 1 calc GR
H66B H -0.4771 0.0748 0.6039 0.050 Uiso 1 1 calc GR
H66C H -0.3535 0.0220 0.6207 0.050 Uiso 1 1 calc GR
N9 N 0.3411(10) 0.3959(5) 0.4419(5) 0.029(2) Uani 1 1 d .
H9 H 0.4014 0.4244 0.4154 0.035 Uiso 1 1 calc R
N10 N -0.1449(10) 0.1638(5) 0.6641(5) 0.028(2) Uani 1 1 d .
C45 C 0.3304(13) 0.3352(6) 0.4362(6) 0.036(3) Uani 1 1 d .
H45 H 0.3857 0.3249 0.4024 0.043 Uiso 1 1 calc R
C46 C 0.2370(13) 0.2879(6) 0.4805(7) 0.033(3) Uani 1 1 d .
H46 H 0.2304 0.2457 0.4768 0.039 Uiso 1 1 calc R
C47 C 0.1541(11) 0.3036(6) 0.5301(6) 0.028(2) Uani 1 1 d .
C48 C 0.1675(14) 0.3666(7) 0.5339(8) 0.044(3) Uani 1 1 d .
H48 H 0.1144 0.3779 0.5675 0.053 Uiso 1 1 calc R
C49 C 0.2569(16) 0.4118(7) 0.4894(7) 0.044(3) Uani 1 1 d .
H49 H 0.2607 0.4550 0.4914 0.053 Uiso 1 1 calc R
C50 C 0.0503(12) 0.2544(6) 0.5768(6) 0.031(3) Uani 1 1 d .
C51 C 0.0580(12) 0.1860(6) 0.5839(6) 0.032(3) Uani 1 1 d .
H51 H 0.1296 0.1699 0.5592 0.039 Uiso 1 1 calc R
C52 C -0.0392(14) 0.1418(7) 0.6269(7) 0.039(3) Uani 1 1 d .
H52 H -0.0329 0.0960 0.6309 0.047 Uiso 1 1 calc R
C53 C -0.1509(15) 0.2285(7) 0.6591(8) 0.049(4) Uani 1 1 d .
H53 H -0.2206 0.2428 0.6860 0.059 Uiso 1 1 calc R
C54 C -0.0591(14) 0.2754(7) 0.6162(7) 0.042(3) Uani 1 1 d .
H54 H -0.0688 0.3210 0.6131 0.050 Uiso 1 1 calc R
C55 C -0.2511(11) 0.1157(6) 0.7084(6) 0.030(2) Uani 1 1 d .
H55A H -0.2536 0.1137 0.7517 0.045 Uiso 1 1 calc GR
H55B H -0.2290 0.0709 0.7064 0.045 Uiso 1 1 calc GR
H55C H -0.3399 0.1312 0.6960 0.045 Uiso 1 1 calc GR
N1 N 0.4133(9) -0.0309(5) 0.1087(5) 0.029(2) Uani 1 1 d .
H1 H 0.3845 -0.0443 0.0818 0.034 Uiso 1 1 calc R
N2 N 0.6408(9) 0.0775(5) 0.3301(4) 0.0211(18) Uani 1 1 d .
C1 C 0.5296(13) -0.0586(7) 0.1302(7) 0.036(3) Uani 1 1 d .
H1A H 0.5788 -0.0920 0.1163 0.044 Uiso 1 1 calc R
C2 C 0.5779(12) -0.0373(7) 0.1742(7) 0.034(3) Uani 1 1 d .
H2 H 0.6592 -0.0563 0.1895 0.040 Uiso 1 1 calc R
C3 C 0.5027(10) 0.0125(6) 0.1943(5) 0.022(2) Uani 1 1 d .
C4 C 0.3817(11) 0.0396(6) 0.1710(6) 0.027(2) Uani 1 1 d .
H4 H 0.3291 0.0727 0.1844 0.033 Uiso 1 1 calc R
C5 C 0.3406(13) 0.0167(6) 0.1274(6) 0.032(3) Uani 1 1 d .
H5 H 0.2601 0.0352 0.1109 0.038 Uiso 1 1 calc R
C6 C 0.5515(11) 0.0361(5) 0.2413(5) 0.022(2) Uani 1 1 d .
C7 C 0.6739(11) 0.0095(6) 0.2650(6) 0.027(2) Uani 1 1 d .
H7 H 0.7272 -0.0227 0.2507 0.032 Uiso 1 1 calc R
C8 C 0.7160(11) 0.0302(6) 0.3086(6) 0.026(2) Uani 1 1 d .
H8 H 0.7975 0.0117 0.3240 0.031 Uiso 1 1 calc R
C9 C 0.5195(10) 0.1040(5) 0.3075(6) 0.025(2) Uani 1 1 d .
H9A H 0.4666 0.1360 0.3224 0.030 Uiso 1 1 calc R
C10 C 0.4769(11) 0.0841(6) 0.2645(5) 0.026(2) Uani 1 1 d .
H10 H 0.3949 0.1031 0.2496 0.032 Uiso 1 1 calc R
C11 C 0.6860(12) 0.0976(6) 0.3787(5) 0.025(2) Uani 1 1 d .
H11A H 0.6281 0.0771 0.4198 0.038 Uiso 1 1 calc GR
H11B H 0.6792 0.1466 0.3661 0.038 Uiso 1 1 calc GR
H11C H 0.7802 0.0822 0.3821 0.038 Uiso 1 1 calc GR
N3 N 0.3293(10) -0.0749(5) 0.0229(5) 0.030(2) Uani 1 1 d .
N4 N 0.1048(9) -0.1986(4) -0.1913(4) 0.0218(18) Uani 1 1 d .
C12 C 0.2137(13) -0.0494(6) -0.0002(6) 0.032(3) Uani 1 1 d .
H12 H 0.1610 -0.0166 0.0134 0.039 Uiso 1 1 calc R
C13 C 0.1698(13) -0.0711(6) -0.0446(6) 0.031(3) Uani 1 1 d .
H13 H 0.0894 -0.0516 -0.0608 0.038 Uiso 1 1 calc R
C14 C 0.2438(11) -0.1216(6) -0.0654(6) 0.027(2) Uani 1 1 d .
C15 C 0.3662(12) -0.1490(6) -0.0380(6) 0.032(3) Uani 1 1 d .
H15 H 0.4194 -0.1838 -0.0482 0.039 Uiso 1 1 calc R
C16 C 0.4023(13) -0.1228(7) 0.0031(6) 0.034(3) Uani 1 1 d .
H16 H 0.4843 -0.1395 0.0188 0.041 Uiso 1 1 calc R
C17 C 0.1949(11) -0.1464(5) -0.1106(5) 0.025(2) Uani 1 1 d .
C18 C 0.0670(10) -0.1285(6) -0.1278(5) 0.025(2) Uani 1 1 d .
H18 H 0.0091 -0.0985 -0.1120 0.030 Uiso 1 1 calc R
C19 C 0.0238(11) -0.1545(6) -0.1682(5) 0.024(2) Uani 1 1 d .
H19 H -0.0630 -0.1415 -0.1800 0.029 Uiso 1 1 calc R
C20 C 0.2329(12) -0.2171(6) -0.1752(6) 0.030(3) Uani 1 1 d .
H20 H 0.2894 -0.2467 -0.1921 0.036 Uiso 1 1 calc R
C21 C 0.2795(12) -0.1931(7) -0.1350(6) 0.031(3) Uani 1 1 d .
H21 H 0.3662 -0.2070 -0.1234 0.037 Uiso 1 1 calc R
C22 C 0.0532(13) -0.2273(6) -0.2316(6) 0.031(3) Uani 1 1 d .
H22A H 0.0378 -0.1913 -0.2710 0.046 Uiso 1 1 calc GR
H22B H -0.0322 -0.2494 -0.2092 0.046 Uiso 1 1 calc GR
H22C H 0.1198 -0.2602 -0.2412 0.046 Uiso 1 1 calc GR
N7 N 0.5226(11) 0.4886(5) 0.3588(6) 0.037(2) Uani 1 1 d .
N8 N 1.0143(9) 0.7305(5) 0.1523(5) 0.027(2) Uani 1 1 d .
C34 C 0.5419(14) 0.5434(7) 0.3711(7) 0.043(3) Uani 1 1 d .
H34 H 0.4881 0.5496 0.4073 0.052 Uiso 1 1 calc R
C35 C 0.6394(13) 0.5929(6) 0.3324(6) 0.034(3) Uani 1 1 d .
H35 H 0.6505 0.6305 0.3431 0.041 Uiso 1 1 calc R
C36 C 0.7200(12) 0.5843(6) 0.2769(6) 0.028(2) Uani 1 1 d .
C37 C 0.7000(14) 0.5256(6) 0.2653(7) 0.038(3) Uani 1 1 d .
H37 H 0.7524 0.5168 0.2301 0.045 Uiso 1 1 calc R
C38 C 0.6008(13) 0.4805(7) 0.3071(7) 0.039(3) Uani 1 1 d .
H38 H 0.5879 0.4419 0.2983 0.047 Uiso 1 1 calc R
C39 C 0.8238(12) 0.6355(6) 0.2338(6) 0.030(2) Uani 1 1 d .
C40 C 0.8101(12) 0.7033(6) 0.2303(6) 0.031(3) Uani 1 1 d .
H40 H 0.7365 0.7171 0.2559 0.038 Uiso 1 1 calc R
C41 C 0.9047(12) 0.7492(6) 0.1895(6) 0.030(3) Uani 1 1 d .
H41 H 0.8941 0.7945 0.1870 0.036 Uiso 1 1 calc R
C42 C 1.0312(12) 0.6641(6) 0.1572(6) 0.032(3) Uani 1 1 d .
H42 H 1.1087 0.6505 0.1335 0.038 Uiso 1 1 calc R
C43 C 0.9361(13) 0.6165(7) 0.1965(6) 0.034(3) Uani 1 1 d .
H43 H 0.9473 0.5715 0.1979 0.041 Uiso 1 1 calc R
C44 C 1.1151(13) 0.7815(7) 0.1087(8) 0.042(3) Uani 1 1 d .
H44A H 1.1441 0.8062 0.1321 0.062 Uiso 1 1 calc GR
H44B H 1.0731 0.8129 0.0736 0.062 Uiso 1 1 calc GR
H44C H 1.1938 0.7587 0.0920 0.062 Uiso 1 1 calc GR
N5 N 0.3188(10) 0.4241(5) 0.2055(5) 0.027(2) Uani 1 1 d .
N6 N 0.8186(10) 0.6598(5) 0.0064(5) 0.029(2) Uani 1 1 d .
C23 C 0.3167(12) 0.4848(6) 0.2094(6) 0.033(3) Uani 1 1 d .
H23 H 0.2494 0.4951 0.2398 0.039 Uiso 1 1 calc R
C24 C 0.4112(12) 0.5348(6) 0.1700(6) 0.030(3) Uani 1 1 d .
H24 H 0.4070 0.5775 0.1738 0.036 Uiso 1 1 calc R
C25 C 0.5132(11) 0.5186(6) 0.1243(6) 0.025(2) Uani 1 1 d .
C26 C 0.5132(13) 0.4539(6) 0.1209(6) 0.034(3) Uani 1 1 d .
H26 H 0.5787 0.4418 0.0910 0.040 Uiso 1 1 calc R
C27 C 0.4146(13) 0.4070(6) 0.1624(6) 0.036(3) Uani 1 1 d .
H27 H 0.4153 0.3637 0.1602 0.043 Uiso 1 1 calc R
C28 C 0.6177(12) 0.5688(5) 0.0828(6) 0.025(2) Uani 1 1 d .
C29 C 0.6466(14) 0.6224(7) 0.1004(6) 0.037(3) Uani 1 1 d .
H29 H 0.5980 0.6280 0.1378 0.045 Uiso 1 1 calc R
C30 C 0.7507(12) 0.6678(6) 0.0604(6) 0.030(3) Uani 1 1 d .
H30 H 0.7722 0.7034 0.0717 0.036 Uiso 1 1 calc R
C31 C 0.7896(12) 0.6100(6) -0.0131(6) 0.032(3) Uani 1 1 d .
H31 H 0.8380 0.6057 -0.0512 0.038 Uiso 1 1 calc R
C32 C 0.6862(13) 0.5653(6) 0.0248(6) 0.033(3) Uani 1 1 d .
H32 H 0.6624 0.5321 0.0109 0.039 Uiso 1 1 calc R
C33 C 0.9323(11) 0.7072(6) -0.0337(6) 0.031(3) Uani 1 1 d .
H33A H 0.9257 0.7208 -0.0785 0.046 Uiso 1 1 calc GR
H33B H 1.0200 0.6842 -0.0263 0.046 Uiso 1 1 calc GR
H33C H 0.9242 0.7471 -0.0219 0.046 Uiso 1 1 calc GR
I7 I 0.44028(9) 0.73550(5) 0.19776(5) 0.0434(2) Uani 1 1 d .
I8 I 0.24680(8) 0.62818(4) 0.28132(4) 0.03943(19) Uani 1 1 d .
I9 I 0.05061(9) 0.52235(5) 0.36276(5) 0.0426(2) Uani 1 1 d .
I13 I -0.24132(11) 0.40376(5) 0.48802(5) 0.0524(2) Uani 1 1 d .
I14 I -0.43638(9) 0.29895(5) 0.57320(5) 0.0419(2) Uani 1 1 d .
I15 I -0.63031(9) 0.19286(4) 0.65834(5) 0.04007(19) Uani 1 1 d .
I10 I 1.30925(8) 0.64210(4) 0.00155(4) 0.03882(18) Uani 1 1 d .
I11 I 1.10460(8) 0.53576(4) 0.07231(4) 0.03452(17) Uani 1 1 d .
I12 I 0.90493(9) 0.42952(4) 0.14610(4) 0.04063(19) Uani 1 1 d .
I4 I 0.08926(7) 0.05211(4) 0.32725(4) 0.02810(15) Uani 1 1 d .
I2 I 0.79408(7) -0.14468(4) 0.03002(4) 0.03114(16) Uani 1 1 d .
I1 I 0.99005(7) -0.07332(4) 0.18466(4) 0.03249(16) Uani 1 1 d .
I5 I 0.58064(7) 0.29623(4) 0.29953(4) 0.02995(16) Uani 1 1 d .
I3 I 0.33353(7) 0.24197(4) 0.14159(4) 0.03164(16) Uani 1 1 d .
I6 I 0.30941(7) 0.09051(4) 0.48759(4) 0.03011(16) Uani 1 1 d .

loop_
_atom_site_aniso_label
_atom_site_aniso_U_11
_atom_site_aniso_U_22
_atom_site_aniso_U_33
_atom_site_aniso_U_23
_atom_site_aniso_U_13
_atom_site_aniso_U_12
N11 0.022(5) 0.025(5) 0.029(5) 0.000(4) 0.001(4) -0.009(4)
N12 0.024(5) 0.024(4) 0.016(4) -0.009(4) 0.008(4) -0.006(4)
C56 0.016(5) 0.023(5) 0.029(6) -0.007(4) -0.001(4) -0.004(4)
C57 0.022(5) 0.025(5) 0.028(6) -0.009(5) 0.001(4) -0.002(4)
C58 0.025(5) 0.021(5) 0.021(5) -0.008(4) 0.002(4) -0.006(4)
C59 0.017(5) 0.031(6) 0.029(6) -0.007(5) 0.003(4) -0.007(4)
C60 0.026(6) 0.025(5) 0.031(6) -0.009(5) -0.002(5) -0.007(4)
C61 0.026(6) 0.018(5) 0.036(6) -0.010(5) -0.004(5) -0.002(4)
C62 0.027(6) 0.020(5) 0.051(8) -0.018(5) 0.001(5) 0.004(4)
C63 0.047(8) 0.027(6) 0.035(7) -0.003(5) 0.012(6) -0.010(6)
C64 0.026(6) 0.028(6) 0.055(9) -0.011(6) 0.002(6) -0.007(5)
C65 0.034(6) 0.022(5) 0.022(5) -0.007(4) -0.003(5) -0.005(4)
C66 0.033(6) 0.024(6) 0.035(7) -0.009(5) 0.015(5) -0.014(5)
N9 0.034(5) 0.024(5) 0.022(5) -0.003(4) 0.008(4) -0.011(4)
N10 0.025(5) 0.022(5) 0.033(5) -0.006(4) 0.001(4) -0.005(4)
C45 0.037(7) 0.032(6) 0.036(7) -0.017(5) 0.012(5) -0.009(5)
C46 0.037(6) 0.025(6) 0.044(7) -0.023(5) -0.004(6) -0.002(5)
C47 0.025(5) 0.019(5) 0.041(7) -0.017(5) 0.002(5) 0.001(4)
C48 0.041(7) 0.043(8) 0.048(8) -0.023(7) 0.011(6) -0.007(6)
C49 0.061(9) 0.025(6) 0.038(8) -0.010(6) 0.008(7) -0.003(6)
C50 0.025(6) 0.031(6) 0.039(7) -0.018(5) 0.000(5) -0.006(5)
C51 0.026(6) 0.029(6) 0.037(7) -0.012(5) 0.007(5) -0.001(5)
C52 0.042(7) 0.030(6) 0.051(8) -0.024(6) 0.000(6) -0.004(5)
C53 0.042(8) 0.038(7) 0.063(10) -0.030(7) 0.027(7) -0.008(6)
C54 0.042(7) 0.026(6) 0.046(8) -0.011(6) 0.018(6) -0.001(5)
C55 0.022(5) 0.029(6) 0.033(6) -0.006(5) 0.003(5) -0.010(4)
N1 0.026(5) 0.038(5) 0.028(5) -0.019(4) -0.002(4) -0.011(4)
N2 0.020(4) 0.024(4) 0.022(4) -0.011(4) -0.002(3) -0.006(3)
C1 0.030(6) 0.040(7) 0.047(8) -0.027(6) -0.004(6) 0.002(5)
C2 0.024(6) 0.039(7) 0.043(7) -0.017(6) -0.014(5) 0.004(5)
C3 0.018(5) 0.029(5) 0.014(5) -0.001(4) 0.002(4) -0.004(4)
C4 0.025(6) 0.029(6) 0.029(6) -0.012(5) -0.001(5) -0.005(4)
C5 0.032(6) 0.033(6) 0.029(6) -0.007(5) -0.012(5) 0.003(5)
C6 0.025(5) 0.017(5) 0.025(5) -0.008(4) 0.000(4) -0.007(4)
C7 0.018(5) 0.030(6) 0.040(7) -0.019(5) -0.011(5) 0.005(4)
C8 0.017(5) 0.024(5) 0.036(6) -0.013(5) -0.007(4) 0.007(4)
C9 0.015(5) 0.012(4) 0.040(7) -0.001(4) 0.000(4) 0.003(4)
C10 0.021(5) 0.029(6) 0.024(6) -0.006(5) 0.001(4) -0.001(4)
C11 0.031(6) 0.023(5) 0.020(5) -0.009(4) 0.000(4) 0.001(4)
N3 0.030(5) 0.031(5) 0.029(5) -0.008(4) -0.004(4) -0.009(4)
N4 0.018(4) 0.020(4) 0.023(5) -0.002(4) -0.001(3) -0.004(3)
C12 0.038(7) 0.025(6) 0.031(6) -0.010(5) -0.003(5) 0.000(5)
C13 0.037(6) 0.030(6) 0.029(6) -0.014(5) -0.012(5) 0.012(5)
C14 0.020(5) 0.024(5) 0.027(6) 0.002(4) -0.002(4) -0.008(4)
C15 0.026(6) 0.031(6) 0.036(7) -0.006(5) -0.012(5) 0.005(5)
C16 0.031(6) 0.041(7) 0.036(7) -0.017(6) -0.014(5) 0.003(5)
C17 0.030(6) 0.020(5) 0.019(5) -0.004(4) 0.001(4) 0.000(4)
C18 0.014(5) 0.032(6) 0.024(5) -0.011(5) 0.009(4) -0.005(4)
C19 0.016(5) 0.028(5) 0.023(5) -0.010(4) 0.009(4) -0.003(4)
C20 0.029(6) 0.027(6) 0.025(6) -0.006(5) 0.007(5) 0.002(5)
C21 0.023(6) 0.042(7) 0.029(6) -0.013(5) -0.010(5) 0.010(5)
C22 0.038(6) 0.024(5) 0.030(6) -0.011(5) 0.000(5) -0.004(5)
N7 0.034(6) 0.031(5) 0.041(6) -0.011(5) 0.003(5) -0.002(4)
N8 0.024(5) 0.026(5) 0.020(5) 0.001(4) 0.003(4) -0.006(4)
C34 0.041(7) 0.037(7) 0.042(8) -0.014(6) 0.020(6) -0.016(6)
C35 0.040(7) 0.030(6) 0.031(6) -0.011(5) 0.000(5) -0.010(5)
C36 0.031(6) 0.023(5) 0.027(6) -0.009(5) 0.004(5) 0.000(5)
C37 0.044(7) 0.025(6) 0.037(7) -0.007(5) 0.005(6) -0.010(5)
C38 0.034(7) 0.027(6) 0.058(9) -0.018(6) -0.004(6) -0.008(5)
C39 0.034(6) 0.028(6) 0.026(6) -0.013(5) 0.000(5) 0.002(5)
C40 0.031(6) 0.029(6) 0.033(6) -0.015(5) 0.004(5) 0.004(5)
C41 0.030(6) 0.024(6) 0.038(7) -0.014(5) -0.005(5) 0.002(5)
C42 0.032(6) 0.031(6) 0.028(6) -0.014(5) 0.015(5) -0.009(5)
C43 0.034(6) 0.035(6) 0.037(7) -0.021(6) 0.007(5) -0.009(5)
C44 0.030(6) 0.039(7) 0.055(9) -0.015(7) -0.006(6) -0.007(6)
N5 0.027(5) 0.020(4) 0.027(5) -0.002(4) -0.002(4) -0.003(4)
N6 0.033(5) 0.014(4) 0.032(5) 0.000(4) 0.000(4) -0.009(4)
C23 0.026(6) 0.031(6) 0.030(6) -0.004(5) 0.009(5) -0.011(5)
C24 0.031(6) 0.034(6) 0.034(6) -0.024(5) 0.005(5) -0.014(5)
C25 0.027(5) 0.020(5) 0.028(6) -0.007(4) -0.001(5) -0.008(4)
C26 0.039(7) 0.030(6) 0.032(6) -0.012(5) 0.003(5) -0.007(5)
C27 0.043(7) 0.024(6) 0.030(6) -0.003(5) 0.005(5) -0.001(5)
C28 0.031(6) 0.015(5) 0.025(6) -0.006(4) 0.002(5) -0.005(4)
C29 0.045(7) 0.037(7) 0.026(6) -0.014(5) 0.016(6) -0.017(6)
C30 0.038(6) 0.020(5) 0.028(6) -0.008(5) 0.005(5) -0.009(5)
C31 0.030(6) 0.034(6) 0.025(6) -0.010(5) 0.008(5) -0.003(5)
C32 0.035(6) 0.024(6) 0.033(7) -0.010(5) 0.011(5) -0.008(5)
C33 0.024(6) 0.020(5) 0.032(6) 0.003(5) 0.010(5) -0.005(4)
I7 0.0381(4) 0.0454(5) 0.0496(5) -0.0228(4) -0.0027(4) -0.0013(4)
I8 0.0374(4) 0.0426(4) 0.0467(5) -0.0281(4) -0.0054(4) 0.0048(3)
I9 0.0433(4) 0.0413(4) 0.0435(5) -0.0196(4) -0.0004(4) 0.0004(4)
I13 0.0612(6) 0.0434(5) 0.0514(6) -0.0210(4) 0.0036(5) -0.0058(4)
I14 0.0445(4) 0.0403(4) 0.0491(5) -0.0280(4) -0.0052(4) 0.0035(4)
I15 0.0399(4) 0.0367(4) 0.0478(5) -0.0195(4) -0.0107(4) 0.0027(3)
I10 0.0347(4) 0.0354(4) 0.0417(5) -0.0111(3) -0.0019(3) 0.0002(3)
I11 0.0394(4) 0.0301(4) 0.0344(4) -0.0147(3) -0.0045(3) 0.0066(3)
I12 0.0461(5) 0.0288(4) 0.0410(4) -0.0110(3) 0.0025(4) 0.0003(3)
I4 0.0249(3) 0.0248(3) 0.0315(4) -0.0070(3) -0.0030(3) -0.0030(3)
I2 0.0278(3) 0.0297(3) 0.0365(4) -0.0137(3) -0.0028(3) -0.0016(3)
I1 0.0268(3) 0.0297(4) 0.0406(4) -0.0130(3) -0.0044(3) 0.0002(3)
I5 0.0295(3) 0.0287(3) 0.0317(4) -0.0143(3) 0.0013(3) -0.0009(3)
I3 0.0237(3) 0.0258(3) 0.0433(4) -0.0113(3) -0.0033(3) -0.0001(3)
I6 0.0238(3) 0.0303(3) 0.0383(4) -0.0163(3) -0.0030(3) 0.0016(3)

loop_
_atom_type_symbol
_atom_type_description
_atom_type_scat_dispersion_real
_atom_type_scat_dispersion_imag
_atom_type_scat_source
C C 0.0181 0.0091 'International Tables Vol C Tables 4.2.6.8 and 6.1.1.4'
H H 0.0000 0.0000 'International Tables Vol C Tables 4.2.6.8 and 6.1.1.4'
I I -0.3257 6.8362 'International Tables Vol C Tables 4.2.6.8 and 6.1.1.4'
N N 0.0311 0.0180 'International Tables Vol C Tables 4.2.6.8 and 6.1.1.4'

loop_
_exptl_crystal_face_index_h
_exptl_crystal_face_index_k
_exptl_crystal_face_index_l
_exptl_crystal_face_perp_dist
_exptl_oxdiff_crystal_face_indexfrac_h
_exptl_oxdiff_crystal_face_indexfrac_k
_exptl_oxdiff_crystal_face_indexfrac_l
_exptl_oxdiff_crystal_face_x
_exptl_oxdiff_crystal_face_y
_exptl_oxdiff_crystal_face_z
1 10 13 0.0131 1.0000 10.0000 12.9999 0.7470 -0.5027 -0.4065
-1 -10 -13 0.0193 -1.0000 -10.0000 -12.9999 -0.7470 0.5027 0.4065
6 0 3 0.0277 6.0000 0.0001 3.0000 0.4210 -0.2610 0.8037
-6 0 -3 0.0194 -6.0000 -0.0001 -3.0000 -0.4210 0.2610 -0.8037
-1 -9 6 0.0080 -1.0000 -9.0001 5.9998 0.5193 0.8379 -0.0502
1 9 -6 0.0124 1.0000 9.0001 -5.9998 -0.5193 -0.8379 0.0502

loop_
_geom_angle_atom_site_label_1
_geom_angle_atom_site_label_2
_geom_angle_atom_site_label_3
_geom_angle
C63 N11 H11 120.1
C64 N11 H11 120.1
C64 N11 C63 119.9(10)
C56 N12 C60 120.7(9)
C56 N12 C66 119.0(9)
C60 N12 C66 120.3(10)
N12 C56 H56 119.4
N12 C56 C57 121.3(10)
C57 C56 H56 119.4
C56 C57 H57 119.9
C56 C57 C58 120.2(11)
C58 C57 H57 119.9
C57 C58 C61 121.6(10)
C59 C58 C57 116.9(10)
C59 C58 C61 121.5(10)
C58 C59 H59 120.2
C60 C59 C58 119.6(10)
C60 C59 H59 120.2
N12 C60 C59 121.3(11)
N12 C60 H60 119.3
C59 C60 H60 119.3
C62 C61 C58 121.7(10)
C65 C61 C58 121.0(10)
C65 C61 C62 117.3(11)
C61 C62 H62 120.2
C63 C62 C61 119.6(11)
C63 C62 H62 120.2
N11 C63 H63 118.8
C62 C63 N11 122.4(12)
C62 C63 H63 118.8
N11 C64 H64 119.5
N11 C64 C65 121.1(11)
C65 C64 H64 119.5
C61 C65 H65 120.1
C64 C65 C61 119.8(11)
C64 C65 H65 120.1
N12 C66 H66A 109.5
N12 C66 H66B 109.5
N12 C66 H66C 109.5
H66A C66 H66B 109.5
H66A C66 H66C 109.5
H66B C66 H66C 109.5
C45 N9 H9 120.1
C45 N9 C49 119.7(10)
C49 N9 H9 120.1
C52 N10 C55 120.0(10)
C53 N10 C52 118.9(10)
C53 N10 C55 121.1(10)
N9 C45 H45 119.9
N9 C45 C46 120.2(10)
C46 C45 H45 119.9
C45 C46 H46 120.1
C47 C46 C45 119.8(10)
C47 C46 H46 120.1
C46 C47 C48 118.2(11)
C46 C47 C50 120.5(10)
C48 C47 C50 121.4(10)
C47 C48 H48 119.7
C49 C48 C47 120.6(12)
C49 C48 H48 119.7
N9 C49 H49 119.3
C48 C49 N9 121.4(12)
C48 C49 H49 119.3
C51 C50 C47 121.6(10)
C51 C50 C54 117.0(11)
C54 C50 C47 121.4(11)
C50 C51 H51 119.7
C52 C51 C50 120.5(11)
C52 C51 H51 119.7
N10 C52 C51 121.1(11)
N10 C52 H52 119.5
C51 C52 H52 119.5
N10 C53 H53 118.6
N10 C53 C54 122.8(11)
C54 C53 H53 118.6
C50 C54 H54 120.2
C53 C54 C50 119.6(12)
C53 C54 H54 120.2
N10 C55 H55A 109.5
N10 C55 H55B 109.5
N10 C55 H55C 109.5
H55A C55 H55B 109.5
H55A C55 H55C 109.5
H55B C55 H55C 109.5
C1 N1 H1 119.1
C5 N1 H1 119.1
C5 N1 C1 121.9(10)
C8 N2 C9 119.0(9)
C8 N2 C11 120.1(9)
C9 N2 C11 120.8(9)
N1 C1 H1A 120.1
N1 C1 C2 119.7(11)
C2 C1 H1A 120.1
C1 C2 H2 120.5
C3 C2 C1 119.1(11)
C3 C2 H2 120.5
C2 C3 C6 120.3(10)
C4 C3 C2 119.3(11)
C4 C3 C6 120.4(10)
C3 C4 H4 120.6
C3 C4 C5 118.7(11)
C5 C4 H4 120.6
N1 C5 C4 121.3(11)
N1 C5 H5 119.3
C4 C5 H5 119.3
C7 C6 C3 121.1(9)
C10 C6 C3 122.2(10)
C10 C6 C7 116.7(10)
C6 C7 H7 119.6
C8 C7 C6 120.8(10)
C8 C7 H7 119.6
N2 C8 C7 121.0(10)
N2 C8 H8 119.5
C7 C8 H8 119.5
N2 C9 H9A 119.7
C10 C9 N2 120.6(10)
C10 C9 H9A 119.7
C6 C10 H10 119.0
C9 C10 C6 121.9(11)
C9 C10 H10 119.1
N2 C11 H11A 109.5
N2 C11 H11B 109.5
N2 C11 H11C 109.5
H11A C11 H11B 109.5
H11A C11 H11C 109.5
H11B C11 H11C 109.5
C12 N3 C16 118.3(11)
C19 N4 C20 119.9(10)
C19 N4 C22 119.6(10)
C20 N4 C22 120.6(10)
N3 C12 H12 119.5
N3 C12 C13 121.1(11)
C13 C12 H12 119.5
C12 C13 H13 119.2
C12 C13 C14 121.5(11)
C14 C13 H13 119.2
C13 C14 C15 115.5(11)
C13 C14 C17 121.6(11)
C15 C14 C17 122.8(11)
C14 C15 H15 120.8
C16 C15 C14 118.3(12)
C16 C15 H15 120.8
N3 C16 C15 125.2(12)
N3 C16 H16 117.4
C15 C16 H16 117.4
C18 C17 C14 122.2(10)
C18 C17 C21 118.1(11)
C21 C17 C14 119.7(11)
C17 C18 H18 119.9
C17 C18 C19 120.3(10)
C19 C18 H18 119.9
N4 C19 C18 121.2(11)
N4 C19 H19 119.4
C18 C19 H19 119.4
N4 C20 H20 119.5
C21 C20 N4 120.9(10)
C21 C20 H20 119.5
C17 C21 H21 120.2
C20 C21 C17 119.6(11)
C20 C21 H21 120.2
N4 C22 H22A 109.5
N4 C22 H22B 109.5
N4 C22 H22C 109.5
H22A C22 H22B 109.5
H22A C22 H22C 109.5
H22B C22 H22C 109.5
C34 N7 C38 117.3(11)
C41 N8 C44 120.1(10)
C42 N8 C41 119.0(9)
C42 N8 C44 120.8(10)
N7 C34 H34 118.3
N7 C34 C35 123.4(12)
C35 C34 H34 118.3
C34 C35 H35 120.7
C34 C35 C36 118.7(12)
C36 C35 H35 120.7
C35 C36 C39 120.9(10)
C37 C36 C35 117.1(11)
C37 C36 C39 121.9(10)
C36 C37 H37 120.6
C38 C37 C36 118.8(12)
C38 C37 H37 120.6
N7 C38 C37 124.7(12)
N7 C38 H38 117.7
C37 C38 H38 117.7
C40 C39 C36 121.1(10)
C43 C39 C36 120.4(11)
C43 C39 C40 118.5(11)
C39 C40 H40 120.1
C41 C40 C39 119.7(10)
C41 C40 H40 120.1
N8 C41 C40 121.6(11)
N8 C41 H41 119.2
C40 C41 H41 119.2
N8 C42 H42 119.4
N8 C42 C43 121.2(10)
C43 C42 H42 119.4
C39 C43 H43 120.1
C42 C43 C39 119.8(12)
C42 C43 H43 120.1
N8 C44 H44A 109.5
N8 C44 H44B 109.5
N8 C44 H44C 109.5
H44A C44 H44B 109.5
H44A C44 H44C 109.5
H44B C44 H44C 109.5
C23 N5 C27 120.5(10)
C30 N6 C31 122.5(10)
C30 N6 C33 118.9(10)
C31 N6 C33 118.6(10)
N5 C23 H23 118.6
N5 C23 C24 122.9(11)
C24 C23 H23 118.6
C23 C24 H24 120.9
C23 C24 C25 118.1(10)
C25 C24 H24 120.9
C24 C25 C28 120.2(10)
C26 C25 C24 118.0(10)
C26 C25 C28 121.8(10)
C25 C26 H26 120.0
C25 C26 C27 120.0(11)
C27 C26 H26 120.0
N5 C27 C26 120.5(11)
N5 C27 H27 119.7
C26 C27 H27 119.7
C29 C28 C25 120.7(10)
C32 C28 C25 120.9(10)
C32 C28 C29 118.4(10)
C28 C29 H29 120.6
C28 C29 C30 118.8(11)
C30 C29 H29 120.6
N6 C30 C29 120.1(11)
N6 C30 H30 119.9
C29 C30 H30 119.9
N6 C31 H31 120.8
N6 C31 C32 118.4(11)
C32 C31 H31 120.8
C28 C32 C31 121.6(11)
C28 C32 H32 119.2
C31 C32 H32 119.2
N6 C33 H33A 109.5
N6 C33 H33B 109.5
N6 C33 H33C 109.5
H33A C33 H33B 109.5
H33A C33 H33C 109.5
H33B C33 H33C 109.5
I9 I8 I7 178.92(5)
I13 I14 I15 179.47(4)
I12 I11 I10 178.25(4)

loop_
_geom_bond_atom_site_label_1
_geom_bond_atom_site_label_2
_geom_bond_distance
N11 H11 0.8600
N11 C63 1.365(17)
N11 C64 1.318(16)
N12 C56 1.340(15)
N12 C60 1.341(15)
N12 C66 1.481(13)
C56 H56 0.9300
C56 C57 1.360(15)
C57 H57 0.9300
C57 C58 1.417(15)
C58 C59 1.410(16)
C58 C61 1.467(15)
C59 H59 0.9300
C59 C60 1.374(15)
C60 H60 0.9300
C61 C62 1.409(16)
C61 C65 1.401(16)
C62 H62 0.9300
C62 C63 1.351(17)
C63 H63 0.9300
C64 H64 0.9300
C64 C65 1.401(16)
C65 H65 0.9300
C66 H66A 0.9600
C66 H66B 0.9600
C66 H66C 0.9600
N9 H9 0.8600
N9 C45 1.344(15)
N9 C49 1.349(16)
N10 C52 1.364(16)
N10 C53 1.318(16)
N10 C55 1.477(13)
C45 H45 0.9300
C45 C46 1.390(17)
C46 H46 0.9300
C46 C47 1.378(16)
C47 C48 1.378(17)
C47 C50 1.490(16)
C48 H48 0.9300
C48 C49 1.345(19)
C49 H49 0.9300
C50 C51 1.382(17)
C50 C54 1.406(17)
C51 H51 0.9300
C51 C52 1.370(17)
C52 H52 0.9300
C53 H53 0.9300
C53 C54 1.365(18)
C54 H54 0.9300
C55 H55A 0.9600
C55 H55B 0.9600
C55 H55C 0.9600
N1 H1 0.8600
N1 C1 1.329(17)
N1 C5 1.321(16)
N2 C8 1.357(14)
N2 C9 1.376(14)
N2 C11 1.469(14)
C1 H1A 0.9300
C1 C2 1.404(18)
C2 H2 0.9300
C2 C3 1.384(17)
C3 C4 1.383(16)
C3 C6 1.497(15)
C4 H4 0.9300
C4 C5 1.384(17)
C5 H5 0.9300
C6 C7 1.396(16)
C6 C10 1.388(15)
C7 H7 0.9300
C7 C8 1.360(16)
C8 H8 0.9300
C9 H9A 0.9300
C9 C10 1.339(17)
C10 H10 0.9300
C11 H11A 0.9600
C11 H11B 0.9600
C11 H11C 0.9600
N3 C12 1.326(17)
N3 C16 1.340(16)
N4 C19 1.347(14)
N4 C20 1.361(16)
N4 C22 1.449(15)
C12 H12 0.9300
C12 C13 1.397(18)
C13 H13 0.9300
C13 C14 1.400(16)
C14 C15 1.435(16)
C14 C17 1.478(17)
C15 H15 0.9300
C15 C16 1.355(18)
C16 H16 0.9300
C17 C18 1.367(17)
C17 C21 1.421(16)
C18 H18 0.9300
C18 C19 1.373(16)
C19 H19 0.9300
C20 H20 0.9300
C20 C21 1.358(18)
C21 H21 0.9300
C22 H22A 0.9600
C22 H22B 0.9600
C22 H22C 0.9600
N7 C34 1.320(17)
N7 C38 1.328(18)
N8 C41 1.356(15)
N8 C42 1.354(15)
N8 C44 1.470(15)
C34 H34 0.9300
C34 C35 1.405(17)
C35 H35 0.9300
C35 C36 1.410(17)
C36 C37 1.394(17)
C36 C39 1.487(16)
C37 H37 0.9300
C37 C38 1.382(17)
C38 H38 0.9300
C39 C40 1.391(16)
C39 C43 1.378(17)
C40 H40 0.9300
C40 C41 1.357(17)
C41 H41 0.9300
C42 H42 0.9300
C42 C43 1.369(16)
C43 H43 0.9300
C44 H44A 0.9600
C44 H44B 0.9600
C44 H44C 0.9600
N5 C23 1.309(16)
N5 C27 1.344(16)
N6 C30 1.335(15)
N6 C31 1.351(16)
N6 C33 1.494(13)
C23 H23 0.9300
C23 C24 1.395(15)
C24 H24 0.9300
C24 C25 1.409(16)
C25 C26 1.389(16)
C25 C28 1.472(14)
C26 H26 0.9300
C26 C27 1.397(17)
C27 H27 0.9300
C28 C29 1.395(16)
C28 C32 1.379(16)
C29 H29 0.9300
C29 C30 1.407(15)
C30 H30 0.9300
C31 H31 0.9300
C31 C32 1.384(16)
C32 H32 0.9300
C33 H33A 0.9600
C33 H33B 0.9600
C33 H33C 0.9600
I7 I8 2.9347(13)
I8 I9 2.9214(13)
I13 I14 2.9221(14)
I14 I15 2.9307(13)
I10 I11 2.9386(12)
I11 I12 2.9155(12)

loop_
_geom_torsion_atom_site_label_1
_geom_torsion_atom_site_label_2
_geom_torsion_atom_site_label_3
_geom_torsion_atom_site_label_4
_geom_torsion
N11 C64 C65 C61 0(2)
N12 C56 C57 C58 1.4(17)
C56 N12 C60 C59 -0.6(17)
C56 C57 C58 C59 1.0(17)
C56 C57 C58 C61 179.1(10)
C57 C58 C59 C60 -3.1(17)
C57 C58 C61 C62 13.8(18)
C57 C58 C61 C65 -168.3(11)
C58 C59 C60 N12 3.0(18)
C58 C61 C62 C63 179.3(12)
C58 C61 C65 C64 -179.0(11)
C59 C58 C61 C62 -168.2(12)
C59 C58 C61 C65 9.8(17)
C60 N12 C56 C57 -1.7(17)
C61 C58 C59 C60 178.8(11)
C61 C62 C63 N11 -1(2)
C62 C61 C65 C64 -1.0(18)
C63 N11 C64 C65 0(2)
C64 N11 C63 C62 0(2)
C65 C61 C62 C63 1(2)
C66 N12 C56 C57 178.7(11)
C66 N12 C60 C59 179.1(11)
N9 C45 C46 C47 1(2)
N10 C53 C54 C50 -2(3)
C45 N9 C49 C48 4(2)
C45 C46 C47 C48 0(2)
C45 C46 C47 C50 178.0(12)
C46 C47 C48 C49 2(2)
C46 C47 C50 C51 18(2)
C46 C47 C50 C54 -162.6(14)
C47 C48 C49 N9 -4(3)
C47 C50 C51 C52 -179.7(13)
C47 C50 C54 C53 -179.0(15)
C48 C47 C50 C51 -163.8(14)
C48 C47 C50 C54 16(2)
C49 N9 C45 C46 -3(2)
C50 C47 C48 C49 -176.6(14)
C50 C51 C52 N10 0(2)
C51 C50 C54 C53 0(2)
C52 N10 C53 C54 3(3)
C53 N10 C52 C51 -2(2)
C54 C50 C51 C52 1(2)
C55 N10 C52 C51 177.8(13)
C55 N10 C53 C54 -176.4(15)
N1 C1 C2 C3 0(2)
N2 C9 C10 C6 0.6(17)
C1 N1 C5 C4 -0.6(19)
C1 C2 C3 C4 0.3(18)
C1 C2 C3 C6 179.8(11)
C2 C3 C4 C5 -0.8(17)
C2 C3 C6 C7 0.9(16)
C2 C3 C6 C10 -177.8(11)
C3 C4 C5 N1 1.0(18)
C3 C6 C7 C8 -178.6(11)
C3 C6 C10 C9 178.5(10)
C4 C3 C6 C7 -179.6(11)
C4 C3 C6 C10 1.8(16)
C5 N1 C1 C2 0(2)
C6 C3 C4 C5 179.6(10)
C6 C7 C8 N2 -0.4(18)
C7 C6 C10 C9 -0.2(16)
C8 N2 C9 C10 -0.8(16)
C9 N2 C8 C7 0.7(17)
C10 C6 C7 C8 0.1(17)
C11 N2 C8 C7 178.1(10)
C11 N2 C9 C10 -178.2(10)
N3 C12 C13 C14 1.5(19)
N4 C20 C21 C17 -1.8(18)
C12 N3 C16 C15 -2(2)
C12 C13 C14 C15 0.1(17)
C12 C13 C14 C17 177.8(11)
C13 C14 C15 C16 -2.2(17)
C13 C14 C17 C18 -8.9(17)
C13 C14 C17 C21 174.3(11)
C14 C15 C16 N3 3(2)
C14 C17 C18 C19 -177.8(10)
C14 C17 C21 C20 178.4(11)
C15 C14 C17 C18 168.6(11)
C15 C14 C17 C21 -8.2(16)
C16 N3 C12 C13 -0.8(18)
C17 C14 C15 C16 -179.9(11)
C17 C18 C19 N4 0.8(17)
C18 C17 C21 C20 1.4(18)
C19 N4 C20 C21 1.6(17)
C20 N4 C19 C18 -1.1(16)
C21 C17 C18 C19 -0.9(16)
C22 N4 C19 C18 177.3(10)
C22 N4 C20 C21 -176.8(11)
N7 C34 C35 C36 1(2)
N8 C42 C43 C39 -3(2)
C34 N7 C38 C37 0(2)
C34 C35 C36 C37 -2(2)
C34 C35 C36 C39 179.4(13)
C35 C36 C37 C38 2(2)
C35 C36 C39 C40 -25.4(19)
C35 C36 C39 C43 154.5(13)
C36 C37 C38 N7 -1(2)
C36 C39 C40 C41 -178.5(12)
C36 C39 C43 C42 -179.7(12)
C37 C36 C39 C40 155.9(13)
C37 C36 C39 C43 -24(2)
C38 N7 C34 C35 0(2)
C39 C36 C37 C38 -179.4(13)
C39 C40 C41 N8 -1(2)
C40 C39 C43 C42 0(2)
C41 N8 C42 C43 3.3(19)
C42 N8 C41 C40 -1.5(19)
C43 C39 C40 C41 2(2)
C44 N8 C41 C40 -179.8(12)
C44 N8 C42 C43 -178.4(13)
N5 C23 C24 C25 0(2)
N6 C31 C32 C28 -3(2)
C23 N5 C27 C26 0(2)
C23 C24 C25 C26 0.4(19)
C23 C24 C25 C28 -178.3(12)
C24 C25 C26 C27 0(2)
C24 C25 C28 C29 20.4(19)
C24 C25 C28 C32 -157.6(12)
C25 C26 C27 N5 0(2)
C25 C28 C29 C30 177.8(12)
C25 C28 C32 C31 -176.7(12)
C26 C25 C28 C29 -158.1(13)
C26 C25 C28 C32 23.9(19)
C27 N5 C23 C24 0(2)
C28 C25 C26 C27 178.1(12)
C28 C29 C30 N6 1(2)
C29 C28 C32 C31 5(2)
C30 N6 C31 C32 -0.5(19)
C31 N6 C30 C29 2(2)
C32 C28 C29 C30 -4(2)
C33 N6 C30 C29 -177.6(12)
C33 N6 C31 C32 178.6(11)
